data_4310627
loop_
_publ_author_name
'Jacqueline M. Veauthier'
'Won-Seob Cho'
'Vincent M. Lynch'
'Jonathan L. Sessler'

_publ_section_title
;
 Calix[4]pyrrole Schiff Base Macrocycles. Novel Binucleating Ligands for
 \m-Oxo Iron Complexes
;
_journal_name_full 'Inorganic Chemistry'
_journal_page_first 1220
_journal_page_last 1228
_journal_paper_doi 10.1021/ic0352001
_journal_volume 43
_journal_year 2004
_chemical_formula_sum 'C49 H57 Cl2 Fe2 N8 O'
_chemical_formula_weight 956.63
_chemical_name_systematic
; 
 ? 
;
_space_group_IT_number 14
_symmetry_cell_setting monoclinic
_symmetry_space_group_name_Hall '-P 2ybc'
_symmetry_space_group_name_H-M 'P 1 21/c 1'
_atom_sites_solution_hydrogens geom
_atom_sites_solution_primary direct
_atom_sites_solution_secondary difmap
_audit_creation_method SHELXL-97
_cell_angle_alpha 90.00
_cell_angle_beta 109.606(3)
_cell_angle_gamma 90.00
_cell_formula_units_Z 4
_cell_length_a 17.8779(6)
_cell_length_b 15.3460(7)
_cell_length_c 18.5817(8)
_cell_measurement_reflns_used 8293
_cell_measurement_temperature 153(2)
_cell_measurement_theta_max 27.5
_cell_measurement_theta_min 2.9
_cell_volume 4802.4(4)
_computing_cell_refinement 'Collect software, Nonius B.V. 1998'
_computing_data_collection 'Collect software, Nonius B.V. 1998'
_computing_data_reduction
;
DENZO and Scalepack (Otwinoski and Minor, 1997)
;
_computing_molecular_graphics 'XP SHELXTL/PC, Siemens Analytical'
_computing_structure_refinement
;
XL SHELXTL/PC, Siemens Analytical
PLATON98,  Spek, A. L., Utrecht University, Utrecht, The Netherlands. 

;
_computing_structure_solution
;

SIR97 - Altomare A., Burla M.C., Camalli M., Cascarano G.L., Giacovazzo C., 
Guagliardi A., Moliterni A.G.G., Polidori G.,Spagna R.
;
_diffrn_ambient_temperature 153(2)
_diffrn_measured_fraction_theta_full 0.993
_diffrn_measured_fraction_theta_max 0.993
_diffrn_radiation_monochromator graphite
_diffrn_radiation_source 'fine-focus sealed tube'
_diffrn_radiation_type MoK\a
_diffrn_radiation_wavelength 0.71073
_diffrn_reflns_av_R_equivalents 0.0860
_diffrn_reflns_av_sigmaI/netI 0.1301
_diffrn_reflns_limit_h_max 21
_diffrn_reflns_limit_h_min -21
_diffrn_reflns_limit_k_max 18
_diffrn_reflns_limit_k_min -18
_diffrn_reflns_limit_l_max 21
_diffrn_reflns_limit_l_min -22
_diffrn_reflns_number 15560
_diffrn_reflns_theta_full 25.00
_diffrn_reflns_theta_max 25.00
_diffrn_reflns_theta_min 2.92
_exptl_absorpt_coefficient_mu 0.760
_exptl_absorpt_correction_type none
_exptl_crystal_colour black
_exptl_crystal_density_diffrn 1.323
_exptl_crystal_density_method 'not measured'
_exptl_crystal_description plates
_exptl_crystal_F_000 2004
_exptl_crystal_size_max 0.30
_exptl_crystal_size_mid 0.25
_exptl_crystal_size_min 0.11
_refine_diff_density_max 0.946
_refine_diff_density_min -0.706
_refine_diff_density_rms 0.118
_refine_ls_extinction_coef 0.0029(3)
_refine_ls_extinction_expression Fc^*^=kFc[1+0.001xFc^2^\l^3^/sin(2\q)]^-1/4^
_refine_ls_extinction_method SHELXL
_refine_ls_goodness_of_fit_ref 1.994
_refine_ls_hydrogen_treatment mixed
_refine_ls_matrix_type full
_refine_ls_number_parameters 542
_refine_ls_number_reflns 8382
_refine_ls_number_restraints 20
_refine_ls_restrained_S_all 2.008
_refine_ls_R_factor_all 0.1731
_refine_ls_R_factor_gt 0.1066
_refine_ls_shift/su_max 0.003
_refine_ls_shift/su_mean 0.000
_refine_ls_structure_factor_coef Fsqd
_refine_ls_weighting_details 'calc w=1/[\s^2^(Fo^2^)+(0.0200P)^2^+0.0000P] where P=(Fo^2^+2Fc^2^)/3'
_refine_ls_weighting_scheme calc
_refine_ls_wR_factor_gt 0.1500
_refine_ls_wR_factor_ref 0.1568
_reflns_number_gt 5147
_reflns_number_total 8382
_reflns_threshold_expression >2sigma(I)
_cod_data_source_file ic0352001si20031126_125539_5.cif
_cod_data_source_block 10
_cod_depositor_comments
;
The following automatic conversions were performed:
'_symmetry_cell_setting' value 'Monoclinic' changed to 'monoclinic'
according to '/home/saulius/struct/CIF-dictionaries/cif_core.dic'
dictionary named 'cif_core.dic' version 2.4.1 from 2010-06-29.

Automatic conversion script
Id: cif_fix_enum 1527 2010-12-29 10:47:43Z saulius 
;
_cod_original_cell_volume 4802.4(3)
_cod_database_code 4310627

loop_
_symmetry_equiv_pos_as_xyz
'x, y, z'
'-x, y+1/2, -z+1/2'
'-x, -y, -z'
'x, -y-1/2, z-1/2'

loop_
_atom_site_label
_atom_site_type_symbol
_atom_site_fract_x
_atom_site_fract_y
_atom_site_fract_z
_atom_site_U_iso_or_equiv
_atom_site_adp_type
_atom_site_occupancy
_atom_site_symmetry_multiplicity
_atom_site_calc_flag
_atom_site_refinement_flags
_atom_site_disorder_assembly
_atom_site_disorder_group
Fe1 Fe 0.12411(6) 0.18812(6) 0.49831(5) 0.0276(3) Uani 1 1 d . . .
Fe2 Fe 0.27606(6) 0.06981(6) 0.44817(5) 0.0285(3) Uani 1 1 d . . .
Cl1 Cl 0.11079(11) 0.32884(10) 0.45916(8) 0.0344(5) Uani 1 1 d . . .
Cl2 Cl 0.28308(11) 0.10590(10) 0.33222(8) 0.0302(5) Uani 1 1 d . . .
O1 O 0.2004(3) 0.1272(2) 0.4750(2) 0.0263(11) Uani 1 1 d . . .
N1 N 0.0182(3) 0.1521(3) 0.4136(3) 0.0296(14) Uani 1 1 d . . .
N2 N 0.0629(3) 0.1300(3) 0.5611(2) 0.0245(14) Uani 1 1 d . . .
N3 N 0.1891(3) 0.2241(3) 0.6188(3) 0.0244(13) Uani 1 1 d . . .
N4 N 0.2959(3) 0.2858(3) 0.5510(3) 0.0307(15) Uani 1 1 d . . .
H4N H 0.2867 0.2284 0.5432 0.037 Uiso 1 1 d R . .
N5 N 0.3819(4) 0.1359(3) 0.5045(3) 0.0388(16) Uani 1 1 d . . .
N6 N 0.3466(4) -0.0252(3) 0.5155(3) 0.0324(15) Uani 1 1 d . . .
N7 N 0.2127(3) -0.0542(3) 0.4054(3) 0.0316(15) Uani 1 1 d . . .
N8 N 0.1010(3) 0.0660(3) 0.3172(3) 0.0337(15) Uani 1 1 d . . .
H8N H 0.1168 0.0786 0.3673 0.040 Uiso 1 1 d R . .
C1 C -0.0258(4) 0.1666(4) 0.3396(3) 0.0314(18) Uani 1 1 d . . .
C2 C -0.1044(4) 0.1380(4) 0.3204(3) 0.0299(18) Uani 1 1 d . . .
C3 C -0.1115(4) 0.1032(4) 0.3858(4) 0.0293(17) Uani 1 1 d . . .
C4 C -0.0360(4) 0.1139(4) 0.4423(3) 0.0323(18) Uani 1 1 d . . .
C5 C -0.0092(4) 0.1020(4) 0.5236(3) 0.0319(18) Uani 1 1 d . . .
H5 H -0.0423 0.0756 0.5489 0.038 Uiso 1 1 d R . .
C6 C 0.0944(4) 0.1275(4) 0.6412(4) 0.0319(18) Uani 1 1 d . . .
C7 C 0.0642(4) 0.0802(4) 0.6899(3) 0.0345(18) Uani 1 1 d . . .
H7 H 0.0180 0.0441 0.6696 0.041 Uiso 1 1 d R . .
C8 C 0.1038(5) 0.0857(4) 0.7695(4) 0.039(2) Uani 1 1 d . . .
H8 H 0.0840 0.0539 0.8038 0.047 Uiso 1 1 d R . .
C9 C 0.1702(5) 0.1362(4) 0.7986(4) 0.0357(19) Uani 1 1 d . . .
H9 H 0.1961 0.1382 0.8530 0.043 Uiso 1 1 d R . .
C10 C 0.1996(4) 0.1829(4) 0.7529(3) 0.0320(18) Uani 1 1 d . . .
H10 H 0.2460 0.2184 0.7738 0.038 Uiso 1 1 d R . .
C11 C 0.1611(4) 0.1801(4) 0.6728(3) 0.0292(17) Uani 1 1 d . . .
C12 C 0.2265(4) 0.2978(4) 0.6412(3) 0.0352(19) Uani 1 1 d . . .
H12 H 0.2227 0.3273 0.6854 0.042 Uiso 1 1 d R . .
C13 C 0.2725(4) 0.3356(4) 0.6012(3) 0.0319(18) Uani 1 1 d . . .
C14 C 0.3004(4) 0.4210(4) 0.5976(3) 0.0334(18) Uani 1 1 d . . .
C15 C 0.3379(4) 0.4203(4) 0.5422(3) 0.0344(19) Uani 1 1 d . . .
C16 C 0.3341(4) 0.3356(4) 0.5151(3) 0.0330(18) Uani 1 1 d . . .
C17 C 0.3708(4) 0.2914(4) 0.4612(4) 0.0369(19) Uani 1 1 d . . .
H17A H 0.3301 0.2730 0.4153 0.044 Uiso 1 1 d R . .
H17B H 0.4050 0.3319 0.4480 0.044 Uiso 1 1 d R . .
C18 C 0.4195(4) 0.2136(4) 0.5030(4) 0.0330(18) Uani 1 1 d . . .
C19 C 0.4985(4) 0.2121(5) 0.5477(4) 0.0373(19) Uani 1 1 d . . .
C20 C 0.5146(5) 0.1290(5) 0.5791(4) 0.042(2) Uani 1 1 d . . .
C21 C 0.4424(4) 0.0821(5) 0.5506(4) 0.0355(19) Uani 1 1 d . . .
C22 C 0.4216(5) -0.0020(5) 0.5551(4) 0.040(2) Uani 1 1 d . . .
H22 H 0.4590 -0.0439 0.5852 0.048 Uiso 1 1 d R . .
C23 C 0.3186(5) -0.1116(4) 0.5136(4) 0.040(2) Uani 1 1 d . . .
C24 C 0.3533(5) -0.1780(5) 0.5666(4) 0.056(2) Uani 1 1 d . . .
H24 H 0.4031 -0.1671 0.6062 0.067 Uiso 1 1 d R . .
C25 C 0.3143(7) -0.2580(5) 0.5598(6) 0.077(3) Uani 1 1 d . . .
H25 H 0.3369 -0.3039 0.5956 0.092 Uiso 1 1 d R . .
C26 C 0.2451(7) -0.2725(5) 0.5031(6) 0.077(3) Uani 1 1 d . . .
H26 H 0.2199 -0.3282 0.5005 0.092 Uiso 1 1 d R . .
C27 C 0.2080(5) -0.2083(4) 0.4485(4) 0.053(2) Uani 1 1 d . . .
H27 H 0.1584 -0.2187 0.4084 0.063 Uiso 1 1 d R . .
C28 C 0.2466(5) -0.1261(4) 0.4539(4) 0.041(2) Uani 1 1 d . . .
C29 C 0.1699(4) -0.0705(5) 0.3342(4) 0.0404(19) Uani 1 1 d . . .
H29 H 0.1725 -0.1277 0.3144 0.048 Uiso 1 1 d R . .
C30 C 0.1222(4) -0.0091(5) 0.2878(4) 0.0373(19) Uani 1 1 d . . .
C31 C 0.0848(5) -0.0032(6) 0.2082(4) 0.056(2) Uani 1 1 d . . .
C32 C 0.0423(5) 0.0763(6) 0.1928(4) 0.066(3) Uani 1 1 d D . .
C33 C 0.0543(4) 0.1176(5) 0.2628(4) 0.0383(19) Uani 1 1 d . . .
C34 C 0.0172(5) 0.1972(4) 0.2845(3) 0.042(2) Uani 1 1 d . . .
H34A H -0.0200 0.2239 0.2401 0.050 Uiso 1 1 d R . .
H34B H 0.0576 0.2389 0.3096 0.050 Uiso 1 1 d R . .
C35 C -0.1687(4) 0.1432(4) 0.2443(4) 0.044(2) Uani 1 1 d . . .
H35A H -0.1458 0.1601 0.2065 0.053 Uiso 1 1 d R . .
H35B H -0.1916 0.0863 0.2310 0.053 Uiso 1 1 d R . .
C36 C -0.2336(4) 0.2061(4) 0.2419(4) 0.048(2) Uani 1 1 d . . .
H36A H -0.2732 0.2067 0.1920 0.072 Uiso 1 1 d R . .
H36B H -0.2112 0.2633 0.2542 0.072 Uiso 1 1 d R . .
H36C H -0.2575 0.1887 0.2789 0.072 Uiso 1 1 d R . .
C37 C -0.1821(5) 0.0619(5) 0.3957(4) 0.049(2) Uani 1 1 d . . .
H37A H -0.2254 0.0634 0.3482 0.074 Uiso 1 1 d R . .
H37B H -0.1968 0.0927 0.4340 0.074 Uiso 1 1 d R . .
H37C H -0.1701 0.0024 0.4115 0.074 Uiso 1 1 d R . .
C38 C 0.2894(5) 0.4974(4) 0.6421(4) 0.050(2) Uani 1 1 d . . .
H37A H 0.3145 0.5475 0.6293 0.075 Uiso 1 1 d R . .
H37B H 0.3131 0.4852 0.6956 0.075 Uiso 1 1 d R . .
H37C H 0.2338 0.5086 0.6303 0.075 Uiso 1 1 d R . .
C39 C 0.3694(5) 0.4981(4) 0.5120(4) 0.041(2) Uani 1 1 d . . .
H39A H 0.3825 0.5448 0.5485 0.049 Uiso 1 1 d R . .
H39B H 0.4168 0.4812 0.5021 0.049 Uiso 1 1 d R . .
C40 C 0.3090(6) 0.5297(5) 0.4375(4) 0.076(3) Uani 1 1 d . . .
H40A H 0.3286 0.5784 0.4166 0.113 Uiso 1 1 d R . .
H40B H 0.2620 0.5467 0.4480 0.113 Uiso 1 1 d R . .
H40C H 0.2965 0.4827 0.4013 0.113 Uiso 1 1 d R . .
C41 C 0.5541(5) 0.2890(5) 0.5646(4) 0.063(3) Uani 1 1 d . . .
H41A H 0.6074 0.2695 0.5731 0.076 Uiso 1 1 d R . .
H41B H 0.5386 0.3269 0.5210 0.076 Uiso 1 1 d R . .
C42 C 0.5521(5) 0.3396(5) 0.6347(5) 0.085(3) Uani 1 1 d . . .
H42A H 0.5870 0.3890 0.6445 0.128 Uiso 1 1 d R . .
H42B H 0.5679 0.3014 0.6780 0.128 Uiso 1 1 d R . .
H42C H 0.4987 0.3591 0.6257 0.128 Uiso 1 1 d R . .
C43 C 0.5916(4) 0.0951(5) 0.6358(4) 0.059(2) Uani 1 1 d . . .
H43A H 0.6309 0.1403 0.6457 0.088 Uiso 1 1 d R . .
H43B H 0.6090 0.0455 0.6142 0.088 Uiso 1 1 d R . .
H43C H 0.5842 0.0785 0.6828 0.088 Uiso 1 1 d R . .
C44 C 0.0888(6) -0.0697(6) 0.1502(4) 0.090(3) Uani 1 1 d . . .
H44A H 0.0584 -0.0515 0.0993 0.134 Uiso 1 1 d R . .
H44B H 0.0684 -0.1240 0.1613 0.134 Uiso 1 1 d R . .
H44C H 0.1434 -0.0769 0.1540 0.134 Uiso 1 1 d R . .
C45 C -0.0070(6) 0.1120(7) 0.1129(6) 0.117(4) Uani 1 1 d DU . .
C46 C -0.0670(8) 0.0834(8) 0.0730(6) 0.074(4) Uani 0.67 1 d PDU . .
H46A H -0.0921 0.1111 0.0246 0.110 Uiso 0.67 1 d PR . .
H46B H -0.1016 0.0858 0.1028 0.110 Uiso 0.67 1 d PR . .
H46C H -0.0559 0.0236 0.0650 0.110 Uiso 0.67 1 d PR . .
C46A C 0.0063(15) 0.1675(14) 0.0808(11) 0.067(9) Uani 0.33 1 d PDU . .
H46D H -0.0290 0.1861 0.0318 0.101 Uiso 0.33 1 d PR . .
H46E H 0.0525 0.1410 0.0749 0.101 Uiso 0.33 1 d PR . .
H46F H 0.0220 0.2170 0.1141 0.101 Uiso 0.33 1 d PR . .

loop_
_atom_site_aniso_label
_atom_site_aniso_U_11
_atom_site_aniso_U_22
_atom_site_aniso_U_33
_atom_site_aniso_U_23
_atom_site_aniso_U_13
_atom_site_aniso_U_12
Fe1 0.0316(7) 0.0298(6) 0.0211(5) 0.0005(5) 0.0082(5) 0.0006(5)
Fe2 0.0325(7) 0.0265(5) 0.0252(5) 0.0002(4) 0.0078(5) 0.0013(5)
Cl1 0.0465(13) 0.0309(10) 0.0236(9) 0.0104(8) 0.0088(8) 0.0044(9)
Cl2 0.0399(12) 0.0303(9) 0.0200(8) 0.0027(7) 0.0095(8) -0.0002(9)
O1 0.023(3) 0.031(2) 0.028(2) -0.008(2) 0.013(2) 0.008(2)
N1 0.032(4) 0.034(3) 0.025(3) 0.008(3) 0.011(3) 0.003(3)
N2 0.027(4) 0.032(3) 0.010(3) -0.002(2) 0.000(3) -0.002(3)
N3 0.030(4) 0.022(3) 0.024(3) 0.001(3) 0.011(3) -0.007(3)
N4 0.042(4) 0.020(3) 0.030(3) 0.000(3) 0.013(3) -0.003(3)
N5 0.052(5) 0.033(3) 0.030(3) -0.004(3) 0.010(3) -0.008(3)
N6 0.039(5) 0.027(3) 0.025(3) 0.007(3) 0.004(3) 0.007(3)
N7 0.040(4) 0.032(3) 0.026(3) -0.002(3) 0.015(3) 0.001(3)
N8 0.034(4) 0.039(3) 0.026(3) -0.003(3) 0.007(3) -0.002(3)
C1 0.035(5) 0.036(4) 0.022(4) 0.000(3) 0.008(4) 0.002(4)
C2 0.025(5) 0.036(4) 0.024(4) -0.001(3) 0.003(3) 0.006(4)
C3 0.012(4) 0.030(4) 0.042(4) -0.001(3) 0.004(4) -0.002(3)
C4 0.036(5) 0.031(4) 0.027(4) -0.005(3) 0.007(4) 0.002(4)
C5 0.043(5) 0.026(4) 0.027(4) -0.002(3) 0.012(4) -0.006(4)
C6 0.031(5) 0.034(4) 0.035(4) 0.008(4) 0.017(4) 0.002(4)
C7 0.045(5) 0.031(4) 0.031(4) 0.000(3) 0.016(4) -0.002(4)
C8 0.058(6) 0.036(4) 0.033(4) 0.012(4) 0.027(4) 0.009(4)
C9 0.056(6) 0.027(4) 0.025(4) 0.003(3) 0.014(4) 0.004(4)
C10 0.043(5) 0.031(4) 0.020(4) -0.002(3) 0.009(3) -0.003(4)
C11 0.032(5) 0.024(4) 0.038(4) 0.002(3) 0.021(4) 0.004(4)
C12 0.043(5) 0.037(4) 0.026(4) 0.006(4) 0.012(4) 0.012(4)
C13 0.042(5) 0.032(4) 0.018(4) -0.005(3) 0.005(4) 0.003(4)
C14 0.047(5) 0.025(4) 0.028(4) -0.003(3) 0.013(4) -0.003(4)
C15 0.039(5) 0.028(4) 0.034(4) -0.003(3) 0.008(4) -0.003(4)
C16 0.045(5) 0.030(4) 0.024(4) -0.007(3) 0.011(4) -0.003(4)
C17 0.032(5) 0.035(4) 0.044(4) -0.004(4) 0.014(4) -0.005(4)
C18 0.033(5) 0.030(4) 0.037(4) -0.010(3) 0.013(4) -0.003(4)
C19 0.018(5) 0.042(5) 0.049(5) -0.014(4) 0.007(4) -0.007(4)
C20 0.025(5) 0.061(5) 0.040(4) -0.016(4) 0.011(4) 0.010(4)
C21 0.024(5) 0.042(5) 0.027(4) 0.001(4) -0.008(3) 0.005(4)
C22 0.042(6) 0.047(5) 0.026(4) 0.000(4) 0.005(4) 0.017(4)
C23 0.060(6) 0.027(4) 0.038(4) 0.000(4) 0.021(4) 0.008(4)
C24 0.067(7) 0.035(5) 0.061(5) 0.013(4) 0.016(5) 0.018(5)
C25 0.125(11) 0.031(5) 0.079(7) 0.013(5) 0.042(7) 0.020(6)
C26 0.132(11) 0.022(5) 0.081(7) 0.007(5) 0.042(7) 0.000(6)
C27 0.071(7) 0.029(4) 0.062(5) -0.007(4) 0.028(5) -0.003(4)
C28 0.056(6) 0.022(4) 0.048(5) -0.006(4) 0.020(4) 0.005(4)
C29 0.033(5) 0.043(5) 0.046(5) -0.014(4) 0.015(4) -0.010(4)
C30 0.037(5) 0.047(5) 0.025(4) -0.019(4) 0.006(4) -0.012(4)
C31 0.038(6) 0.086(7) 0.039(5) -0.026(5) 0.005(4) 0.003(5)
C32 0.080(8) 0.090(7) 0.018(4) -0.002(5) 0.004(4) 0.021(6)
C33 0.034(5) 0.053(5) 0.027(4) -0.002(4) 0.009(4) -0.006(4)
C34 0.048(6) 0.047(5) 0.028(4) 0.001(4) 0.009(4) 0.008(4)
C35 0.036(6) 0.046(5) 0.038(4) -0.003(4) -0.004(4) 0.001(4)
C36 0.035(5) 0.054(5) 0.048(5) 0.015(4) 0.005(4) 0.006(4)
C37 0.051(6) 0.051(5) 0.040(4) -0.010(4) 0.007(4) -0.004(5)
C38 0.075(7) 0.037(4) 0.050(5) -0.002(4) 0.037(5) 0.007(4)
C39 0.051(6) 0.030(4) 0.045(4) -0.006(4) 0.020(4) -0.014(4)
C40 0.117(10) 0.044(5) 0.059(6) 0.015(5) 0.020(6) -0.010(5)
C41 0.048(6) 0.060(5) 0.077(6) -0.023(5) 0.015(5) -0.011(5)
C42 0.070(8) 0.084(7) 0.103(7) -0.068(6) 0.030(6) -0.028(6)
C43 0.028(5) 0.091(6) 0.051(5) -0.008(5) 0.004(4) 0.015(5)
C44 0.084(8) 0.123(8) 0.044(5) -0.053(5) -0.001(5) 0.029(6)
C45 0.109(8) 0.149(8) 0.063(6) -0.023(6) -0.012(5) 0.052(7)
C46 0.061(8) 0.082(7) 0.075(7) -0.002(6) 0.020(6) -0.015(7)
C46A 0.058(12) 0.066(11) 0.071(12) 0.014(8) 0.012(9) -0.020(9)

loop_
_atom_type_symbol
_atom_type_description
_atom_type_scat_dispersion_real
_atom_type_scat_dispersion_imag
_atom_type_scat_source
C C 0.0033 0.0016 'International Tables Vol C Tables 4.2.6.8 and 6.1.1.4'
H H 0.0000 0.0000 'International Tables Vol C Tables 4.2.6.8 and 6.1.1.4'
N N 0.0061 0.0033 'International Tables Vol C Tables 4.2.6.8 and 6.1.1.4'
O O 0.0106 0.0060 'International Tables Vol C Tables 4.2.6.8 and 6.1.1.4'
Cl Cl 0.1484 0.1585 'International Tables Vol C Tables 4.2.6.8 and 6.1.1.4'
Fe Fe 0.3463 0.8444 'International Tables Vol C Tables 4.2.6.8 and 6.1.1.4'

loop_
_geom_angle_atom_site_label_1
_geom_angle_atom_site_label_2
_geom_angle_atom_site_label_3
_geom_angle
_geom_angle_site_symmetry_1
_geom_angle_site_symmetry_3
_geom_angle_publ_flag
O1 Fe1 N2 119.80(19) . . ?
O1 Fe1 N1 104.29(19) . . ?
N2 Fe1 N1 78.0(2) . . ?
O1 Fe1 N3 100.78(19) . . ?
N2 Fe1 N3 74.52(19) . . ?
N1 Fe1 N3 149.5(2) . . ?
O1 Fe1 Cl1 114.79(14) . . ?
N2 Fe1 Cl1 125.31(15) . . ?
N1 Fe1 Cl1 92.26(14) . . ?
N3 Fe1 Cl1 92.85(13) . . ?
O1 Fe2 N6 122.5(2) . . ?
O1 Fe2 N5 105.0(2) . . ?
N6 Fe2 N5 76.8(2) . . ?
O1 Fe2 N7 100.18(19) . . ?
N6 Fe2 N7 75.2(2) . . ?
N5 Fe2 N7 149.5(2) . . ?
O1 Fe2 Cl2 115.19(13) . . ?
N6 Fe2 Cl2 122.25(16) . . ?
N5 Fe2 Cl2 91.59(15) . . ?
N7 Fe2 Cl2 93.06(13) . . ?
Fe2 O1 Fe1 177.4(2) . . ?
C1 N1 C4 102.5(6) . . ?
C1 N1 Fe1 142.4(5) . . ?
C4 N1 Fe1 113.4(4) . . ?
C5 N2 C6 121.8(6) . . ?
C5 N2 Fe1 117.1(4) . . ?
C6 N2 Fe1 120.9(4) . . ?
C12 N3 C11 116.5(5) . . ?
C12 N3 Fe1 125.1(4) . . ?
C11 N3 Fe1 113.7(4) . . ?
C16 N4 C13 110.0(5) . . ?
C16 N4 H4N 124.9 . . ?
C13 N4 H4N 125.0 . . ?
C18 N5 C21 104.0(6) . . ?
C18 N5 Fe2 141.0(5) . . ?
C21 N5 Fe2 113.8(4) . . ?
C22 N6 C23 122.8(6) . . ?
C22 N6 Fe2 116.2(4) . . ?
C23 N6 Fe2 120.7(5) . . ?
C29 N7 C28 118.2(6) . . ?
C29 N7 Fe2 125.4(4) . . ?
C28 N7 Fe2 112.3(4) . . ?
C33 N8 C30 112.4(6) . . ?
C33 N8 H8N 123.8 . . ?
C30 N8 H8N 123.8 . . ?
N1 C1 C2 113.6(6) . . ?
N1 C1 C34 118.3(6) . . ?
C2 C1 C34 127.3(6) . . ?
C3 C2 C1 106.3(6) . . ?
C3 C2 C35 126.0(7) . . ?
C1 C2 C35 127.8(6) . . ?
C2 C3 C4 105.2(6) . . ?
C2 C3 C37 127.9(6) . . ?
C4 C3 C37 126.8(6) . . ?
N1 C4 C3 112.4(6) . . ?
N1 C4 C5 115.4(6) . . ?
C3 C4 C5 131.7(7) . . ?
N2 C5 C4 116.0(6) . . ?
N2 C5 H5 122.3 . . ?
C4 C5 H5 121.7 . . ?
C11 C6 C7 119.2(6) . . ?
C11 C6 N2 114.3(6) . . ?
C7 C6 N2 126.4(6) . . ?
C6 C7 C8 118.6(7) . . ?
C6 C7 H7 120.7 . . ?
C8 C7 H7 120.7 . . ?
C9 C8 C7 120.8(6) . . ?
C9 C8 H8 119.4 . . ?
C7 C8 H8 119.9 . . ?
C10 C9 C8 121.5(6) . . ?
C10 C9 H9 119.7 . . ?
C8 C9 H9 118.8 . . ?
C9 C10 C11 119.5(7) . . ?
C9 C10 H10 120.9 . . ?
C11 C10 H10 119.5 . . ?
C6 C11 C10 120.3(6) . . ?
C6 C11 N3 115.4(5) . . ?
C10 C11 N3 124.2(6) . . ?
N3 C12 C13 121.1(6) . . ?
N3 C12 H12 120.3 . . ?
C13 C12 H12 118.6 . . ?
N4 C13 C12 119.6(6) . . ?
N4 C13 C14 107.0(6) . . ?
C12 C13 C14 133.4(6) . . ?
C15 C14 C13 106.9(6) . . ?
C15 C14 C38 126.8(6) . . ?
C13 C14 C38 126.3(6) . . ?
C16 C15 C14 107.2(6) . . ?
C16 C15 C39 125.9(6) . . ?
C14 C15 C39 126.6(6) . . ?
N4 C16 C15 108.9(6) . . ?
N4 C16 C17 118.4(5) . . ?
C15 C16 C17 132.4(7) . . ?
C18 C17 C16 108.1(5) . . ?
C18 C17 H17A 110.8 . . ?
C16 C17 H17A 110.5 . . ?
C18 C17 H17B 109.5 . . ?
C16 C17 H17B 109.2 . . ?
H17A C17 H17B 108.7 . . ?
N5 C18 C19 112.5(6) . . ?
N5 C18 C17 119.3(6) . . ?
C19 C18 C17 127.9(6) . . ?
C18 C19 C20 107.1(6) . . ?
C18 C19 C41 125.7(7) . . ?
C20 C19 C41 127.0(7) . . ?
C19 C20 C21 106.0(6) . . ?
C19 C20 C43 128.0(7) . . ?
C21 C20 C43 125.9(7) . . ?
C22 C21 N5 115.4(7) . . ?
C22 C21 C20 134.1(7) . . ?
N5 C21 C20 110.4(6) . . ?
N6 C22 C21 117.6(6) . . ?
N6 C22 H22 120.9 . . ?
C21 C22 H22 121.5 . . ?
C28 C23 C24 120.6(7) . . ?
C28 C23 N6 113.0(6) . . ?
C24 C23 N6 126.3(7) . . ?
C25 C24 C23 118.9(8) . . ?
C25 C24 H24 121.9 . . ?
C23 C24 H24 119.2 . . ?
C26 C25 C24 121.0(8) . . ?
C26 C25 H25 118.9 . . ?
C24 C25 H25 120.1 . . ?
C25 C26 C27 122.3(8) . . ?
C25 C26 H26 118.7 . . ?
C27 C26 H26 119.1 . . ?
C26 C27 C28 117.9(8) . . ?
C26 C27 H27 122.0 . . ?
C28 C27 H27 120.1 . . ?
C23 C28 C27 119.3(7) . . ?
C23 C28 N7 117.3(6) . . ?
C27 C28 N7 123.2(7) . . ?
N7 C29 C30 122.4(6) . . ?
N7 C29 H29 118.3 . . ?
C30 C29 H29 119.3 . . ?
C29 C30 N8 121.4(6) . . ?
C29 C30 C31 133.3(7) . . ?
N8 C30 C31 105.3(7) . . ?
C30 C31 C32 107.6(6) . . ?
C30 C31 C44 126.1(8) . . ?
C32 C31 C44 126.3(7) . . ?
C33 C32 C31 107.4(6) . . ?
C33 C32 C45 126.2(8) . . ?
C31 C32 C45 126.3(7) . . ?
N8 C33 C32 107.3(7) . . ?
N8 C33 C34 119.8(6) . . ?
C32 C33 C34 132.3(7) . . ?
C33 C34 C1 107.0(5) . . ?
C33 C34 H34A 110.8 . . ?
C1 C34 H34A 110.1 . . ?
C33 C34 H34B 110.1 . . ?
C1 C34 H34B 110.0 . . ?
H34A C34 H34B 108.9 . . ?
C2 C35 C36 113.8(6) . . ?
C2 C35 H35A 109.0 . . ?
C36 C35 H35A 108.6 . . ?
C2 C35 H35B 108.8 . . ?
C36 C35 H35B 108.6 . . ?
H35A C35 H35B 107.8 . . ?
C35 C36 H36A 110.4 . . ?
C35 C36 H36B 109.0 . . ?
H36A C36 H36B 109.5 . . ?
C35 C36 H36C 109.0 . . ?
H36A C36 H36C 109.5 . . ?
H36B C36 H36C 109.5 . . ?
C3 C37 H37A 109.4 . . ?
C3 C37 H37B 109.7 . . ?
H37A C37 H37B 109.5 . . ?
C3 C37 H37C 109.3 . . ?
H37A C37 H37C 109.5 . . ?
H37B C37 H37C 109.4 . . ?
C14 C38 H37A 109.6 . . ?
C14 C38 H37B 109.2 . . ?
H37A C38 H37B 109.5 . . ?
C14 C38 H37C 109.6 . . ?
H37A C38 H37C 109.5 . . ?
H37B C38 H37C 109.4 . . ?
C15 C39 C40 110.6(6) . . ?
C15 C39 H39A 111.1 . . ?
C40 C39 H39A 109.6 . . ?
C15 C39 H39B 108.7 . . ?
C40 C39 H39B 108.3 . . ?
H39A C39 H39B 108.5 . . ?
C39 C40 H40A 111.8 . . ?
C39 C40 H40B 107.6 . . ?
H40A C40 H40B 109.5 . . ?
C39 C40 H40C 109.0 . . ?
H40A C40 H40C 109.5 . . ?
H40B C40 H40C 109.5 . . ?
C19 C41 C42 111.9(7) . . ?
C19 C41 H41A 109.9 . . ?
C42 C41 H41A 109.0 . . ?
C19 C41 H41B 108.4 . . ?
C42 C41 H41B 109.2 . . ?
H41A C41 H41B 108.4 . . ?
C41 C42 H42A 111.3 . . ?
C41 C42 H42B 108.6 . . ?
H42A C42 H42B 109.5 . . ?
C41 C42 H42C 108.5 . . ?
H42A C42 H42C 109.5 . . ?
H42B C42 H42C 109.5 . . ?
C20 C43 H43A 108.7 . . ?
C20 C43 H43B 109.0 . . ?
H43A C43 H43B 109.5 . . ?
C20 C43 H43C 110.7 . . ?
H43A C43 H43C 109.5 . . ?
H43B C43 H43C 109.5 . . ?
C31 C44 H44A 111.1 . . ?
C31 C44 H44B 108.8 . . ?
H44A C44 H44B 109.5 . . ?
C31 C44 H44C 108.4 . . ?
H44A C44 H44C 109.5 . . ?
H44B C44 H44C 109.5 . . ?
C46A C45 C46 105.4(18) . . ?
C46A C45 C32 129.1(12) . . ?
C46 C45 C32 125.5(10) . . ?
C46A C45 H46E 38.8 . . ?
C46 C45 H46E 116.8 . . ?
C32 C45 H46E 106.7 . . ?
C45 C46 C46A 36.2(9) . . ?
C45 C46 H46A 118.0 . . ?
C46A C46 H46A 81.8 . . ?
C45 C46 H46B 104.7 . . ?
C46A C46 H46B 121.1 . . ?
H46A C46 H46B 109.5 . . ?
C45 C46 H46C 105.4 . . ?
C46A C46 H46C 120.8 . . ?
H46A C46 H46C 109.5 . . ?
H46B C46 H46C 109.5 . . ?
C45 C46A C46 38.4(9) . . ?
C45 C46A H46D 123.1 . . ?
C46 C46A H46D 84.7 . . ?
C45 C46A H46E 94.9 . . ?
C46 C46A H46E 108.5 . . ?
H46D C46A H46E 109.5 . . ?
C45 C46A H46F 109.2 . . ?
C46 C46A H46F 131.5 . . ?
H46D C46A H46F 109.5 . . ?
H46E C46A H46F 109.5 . . ?

loop_
_geom_bond_atom_site_label_1
_geom_bond_atom_site_label_2
_geom_bond_distance
_geom_bond_site_symmetry_2
_geom_bond_publ_flag
Fe1 O1 1.821(4) . ?
Fe1 N2 2.053(5) . ?
Fe1 N1 2.090(5) . ?
Fe1 N3 2.218(5) . ?
Fe1 Cl1 2.2656(18) . ?
Fe2 O1 1.819(4) . ?
Fe2 N6 2.055(5) . ?
Fe2 N5 2.092(6) . ?
Fe2 N7 2.221(5) . ?
Fe2 Cl2 2.2685(17) . ?
N1 C1 1.353(7) . ?
N1 C4 1.384(8) . ?
N2 C5 1.314(8) . ?
N2 C6 1.404(7) . ?
N3 C12 1.308(7) . ?
N3 C11 1.431(7) . ?
N4 C16 1.343(8) . ?
N4 C13 1.374(7) . ?
N4 H4N 0.8999 . ?
N5 C18 1.374(8) . ?
N5 C21 1.401(8) . ?
N6 C22 1.343(8) . ?
N6 C23 1.414(8) . ?
N7 C29 1.311(7) . ?
N7 C28 1.424(8) . ?
N8 C33 1.335(8) . ?
N8 C30 1.382(8) . ?
N8 H8N 0.8999 . ?
C1 C2 1.399(9) . ?
C1 C34 1.546(9) . ?
C2 C3 1.372(8) . ?
C2 C35 1.495(8) . ?
C3 C4 1.414(9) . ?
C3 C37 1.478(9) . ?
C4 C5 1.435(8) . ?
C5 H5 0.9601 . ?
C6 C11 1.396(9) . ?
C6 C7 1.402(8) . ?
C7 C8 1.411(8) . ?
C7 H7 0.9600 . ?
C8 C9 1.369(9) . ?
C8 H8 0.9600 . ?
C9 C10 1.345(8) . ?
C9 H9 0.9599 . ?
C10 C11 1.416(8) . ?
C10 H10 0.9599 . ?
C12 C13 1.406(9) . ?
C12 H12 0.9601 . ?
C13 C14 1.411(8) . ?
C14 C15 1.405(9) . ?
C14 C38 1.484(8) . ?
C15 C16 1.387(8) . ?
C15 C39 1.508(8) . ?
C16 C17 1.528(8) . ?
C17 C18 1.527(8) . ?
C17 H17A 0.9600 . ?
C17 H17B 0.9601 . ?
C18 C19 1.378(9) . ?
C19 C20 1.392(9) . ?
C19 C41 1.506(9) . ?
C20 C21 1.417(9) . ?
C20 C43 1.517(9) . ?
C21 C22 1.353(9) . ?
C22 H22 0.9599 . ?
C23 C28 1.407(9) . ?
C23 C24 1.408(9) . ?
C24 C25 1.397(11) . ?
C24 H24 0.9599 . ?
C25 C26 1.347(12) . ?
C25 H25 0.9599 . ?
C26 C27 1.411(10) . ?
C26 H26 0.9599 . ?
C27 C28 1.425(9) . ?
C27 H27 0.9601 . ?
C29 C30 1.365(9) . ?
C29 H29 0.9599 . ?
C30 C31 1.407(9) . ?
C31 C32 1.414(10) . ?
C31 C44 1.504(9) . ?
C32 C33 1.396(9) . ?
C32 C45 1.550(12) . ?
C33 C34 1.509(9) . ?
C34 H34A 0.9600 . ?
C34 H34B 0.9601 . ?
C35 C36 1.498(9) . ?
C35 H35A 0.9600 . ?
C35 H35B 0.9599 . ?
C36 H36A 0.9600 . ?
C36 H36B 0.9598 . ?
C36 H36C 0.9600 . ?
C37 H37A 0.9599 . ?
C37 H37B 0.9603 . ?
C37 H37C 0.9601 . ?
C38 H37A 0.9598 . ?
C38 H37B 0.9603 . ?
C38 H37C 0.9600 . ?
C39 C40 1.522(9) . ?
C39 H39A 0.9600 . ?
C39 H39B 0.9599 . ?
C40 H40A 0.9598 . ?
C40 H40B 0.9600 . ?
C40 H40C 0.9600 . ?
C41 C42 1.527(9) . ?
C41 H41A 0.9601 . ?
C41 H41B 0.9598 . ?
C42 H42A 0.9600 . ?
C42 H42B 0.9599 . ?
C42 H42C 0.9600 . ?
C43 H43A 0.9599 . ?
C43 H43B 0.9599 . ?
C43 H43C 0.9600 . ?
C44 H44A 0.9601 . ?
C44 H44B 0.9600 . ?
C44 H44C 0.9600 . ?
C45 C46A 1.110(12) . ?
C45 C46 1.166(11) . ?
C45 H46E 1.5280 . ?
C46 C46A 1.81(3) . ?
C46 H46A 0.9599 . ?
C46 H46B 0.9599 . ?
C46 H46C 0.9601 . ?
C46A H46D 0.9600 . ?
C46A H46E 0.9600 . ?
C46A H46F 0.9599 . ?

loop_
_geom_hbond_atom_site_label_D
_geom_hbond_atom_site_label_H
_geom_hbond_atom_site_label_A
_geom_hbond_distance_DH
_geom_hbond_distance_HA
_geom_hbond_distance_DA
_geom_hbond_angle_DHA
_geom_hbond_site_symmetry_A
N4 H4N O1 0.90 2.25 3.035(6) 144.9 .
N8 H8N O1 0.90 2.19 3.025(6) 154.4 .

loop_
_geom_torsion_atom_site_label_1
_geom_torsion_atom_site_label_2
_geom_torsion_atom_site_label_3
_geom_torsion_atom_site_label_4
_geom_torsion
_geom_torsion_site_symmetry_1
_geom_torsion_site_symmetry_2
_geom_torsion_site_symmetry_3
_geom_torsion_site_symmetry_4
_geom_torsion_publ_flag
N6 Fe2 O1 Fe1 171(6) . . . . ?
N5 Fe2 O1 Fe1 87(6) . . . . ?
N7 Fe2 O1 Fe1 -110(6) . . . . ?
Cl2 Fe2 O1 Fe1 -12(6) . . . . ?
N2 Fe1 O1 Fe2 158(6) . . . . ?
N1 Fe1 O1 Fe2 74(6) . . . . ?
N3 Fe1 O1 Fe2 -124(6) . . . . ?
Cl1 Fe1 O1 Fe2 -26(6) . . . . ?
O1 Fe1 N1 C1 -77.8(7) . . . . ?
N2 Fe1 N1 C1 164.2(7) . . . . ?
N3 Fe1 N1 C1 138.0(7) . . . . ?
Cl1 Fe1 N1 C1 38.5(7) . . . . ?
O1 Fe1 N1 C4 120.7(4) . . . . ?
N2 Fe1 N1 C4 2.6(4) . . . . ?
N3 Fe1 N1 C4 -23.5(6) . . . . ?
Cl1 Fe1 N1 C4 -123.0(4) . . . . ?
O1 Fe1 N2 C5 -101.9(5) . . . . ?
N1 Fe1 N2 C5 -2.2(5) . . . . ?
N3 Fe1 N2 C5 164.4(5) . . . . ?
Cl1 Fe1 N2 C5 82.0(5) . . . . ?
O1 Fe1 N2 C6 83.5(5) . . . . ?
N1 Fe1 N2 C6 -176.8(5) . . . . ?
N3 Fe1 N2 C6 -10.2(4) . . . . ?
Cl1 Fe1 N2 C6 -92.6(5) . . . . ?
O1 Fe1 N3 C12 94.8(6) . . . . ?
N2 Fe1 N3 C12 -147.0(6) . . . . ?
N1 Fe1 N3 C12 -120.4(6) . . . . ?
Cl1 Fe1 N3 C12 -21.1(5) . . . . ?
O1 Fe1 N3 C11 -110.5(4) . . . . ?
N2 Fe1 N3 C11 7.7(4) . . . . ?
N1 Fe1 N3 C11 34.3(6) . . . . ?
Cl1 Fe1 N3 C11 133.6(4) . . . . ?
O1 Fe2 N5 C18 -70.6(7) . . . . ?
N6 Fe2 N5 C18 168.9(7) . . . . ?
N7 Fe2 N5 C18 144.8(6) . . . . ?
Cl2 Fe2 N5 C18 46.0(7) . . . . ?
O1 Fe2 N5 C21 124.8(5) . . . . ?
N6 Fe2 N5 C21 4.3(4) . . . . ?
N7 Fe2 N5 C21 -19.8(7) . . . . ?
Cl2 Fe2 N5 C21 -118.5(4) . . . . ?
O1 Fe2 N6 C22 -103.9(5) . . . . ?
N5 Fe2 N6 C22 -4.3(5) . . . . ?
N7 Fe2 N6 C22 163.3(5) . . . . ?
Cl2 Fe2 N6 C22 79.1(5) . . . . ?
O1 Fe2 N6 C23 82.0(5) . . . . ?
N5 Fe2 N6 C23 -178.5(5) . . . . ?
N7 Fe2 N6 C23 -10.8(5) . . . . ?
Cl2 Fe2 N6 C23 -95.0(5) . . . . ?
O1 Fe2 N7 C29 92.1(6) . . . . ?
N6 Fe2 N7 C29 -146.7(6) . . . . ?
N5 Fe2 N7 C29 -122.5(6) . . . . ?
Cl2 Fe2 N7 C29 -24.1(6) . . . . ?
O1 Fe2 N7 C28 -111.3(4) . . . . ?
N6 Fe2 N7 C28 9.8(4) . . . . ?
N5 Fe2 N7 C28 34.0(6) . . . . ?
Cl2 Fe2 N7 C28 132.4(4) . . . . ?
C4 N1 C1 C2 -1.1(7) . . . . ?
Fe1 N1 C1 C2 -163.8(5) . . . . ?
C4 N1 C1 C34 -171.3(5) . . . . ?
Fe1 N1 C1 C34 26.0(10) . . . . ?
N1 C1 C2 C3 0.2(8) . . . . ?
C34 C1 C2 C3 169.3(6) . . . . ?
N1 C1 C2 C35 -179.6(6) . . . . ?
C34 C1 C2 C35 -10.4(11) . . . . ?
C1 C2 C3 C4 0.9(7) . . . . ?
C35 C2 C3 C4 -179.4(6) . . . . ?
C1 C2 C3 C37 -178.3(6) . . . . ?
C35 C2 C3 C37 1.4(11) . . . . ?
C1 N1 C4 C3 1.7(7) . . . . ?
Fe1 N1 C4 C3 170.3(4) . . . . ?
C1 N1 C4 C5 -171.4(5) . . . . ?
Fe1 N1 C4 C5 -2.8(7) . . . . ?
C2 C3 C4 N1 -1.6(7) . . . . ?
C37 C3 C4 N1 177.6(6) . . . . ?
C2 C3 C4 C5 170.0(6) . . . . ?
C37 C3 C4 C5 -10.8(12) . . . . ?
C6 N2 C5 C4 175.8(5) . . . . ?
Fe1 N2 C5 C4 1.3(7) . . . . ?
N1 C4 C5 N2 1.1(8) . . . . ?
C3 C4 C5 N2 -170.4(6) . . . . ?
C5 N2 C6 C11 -163.3(6) . . . . ?
Fe1 N2 C6 C11 11.1(7) . . . . ?
C5 N2 C6 C7 14.9(10) . . . . ?
Fe1 N2 C6 C7 -170.8(5) . . . . ?
C11 C6 C7 C8 -1.8(9) . . . . ?
N2 C6 C7 C8 -179.8(6) . . . . ?
C6 C7 C8 C9 0.2(10) . . . . ?
C7 C8 C9 C10 0.7(11) . . . . ?
C8 C9 C10 C11 0.1(10) . . . . ?
C7 C6 C11 C10 2.6(10) . . . . ?
N2 C6 C11 C10 -179.1(6) . . . . ?
C7 C6 C11 N3 178.4(5) . . . . ?
N2 C6 C11 N3 -3.4(8) . . . . ?
C9 C10 C11 C6 -1.7(10) . . . . ?
C9 C10 C11 N3 -177.1(6) . . . . ?
C12 N3 C11 C6 152.3(6) . . . . ?
Fe1 N3 C11 C6 -4.6(7) . . . . ?
C12 N3 C11 C10 -32.1(9) . . . . ?
Fe1 N3 C11 C10 171.0(5) . . . . ?
C11 N3 C12 C13 164.6(6) . . . . ?
Fe1 N3 C12 C13 -41.3(9) . . . . ?
C16 N4 C13 C12 175.6(6) . . . . ?
C16 N4 C13 C14 -1.9(8) . . . . ?
N3 C12 C13 N4 -17.1(10) . . . . ?
N3 C12 C13 C14 159.6(7) . . . . ?
N4 C13 C14 C15 2.1(8) . . . . ?
C12 C13 C14 C15 -174.9(7) . . . . ?
N4 C13 C14 C38 -179.9(6) . . . . ?
C12 C13 C14 C38 3.1(13) . . . . ?
C13 C14 C15 C16 -1.5(8) . . . . ?
C38 C14 C15 C16 -179.6(7) . . . . ?
C13 C14 C15 C39 173.0(6) . . . . ?
C38 C14 C15 C39 -5.0(12) . . . . ?
C13 N4 C16 C15 0.9(8) . . . . ?
C13 N4 C16 C17 175.3(6) . . . . ?
C14 C15 C16 N4 0.4(8) . . . . ?
C39 C15 C16 N4 -174.2(6) . . . . ?
C14 C15 C16 C17 -172.9(7) . . . . ?
C39 C15 C16 C17 12.5(12) . . . . ?
N4 C16 C17 C18 -49.2(8) . . . . ?
C15 C16 C17 C18 123.6(8) . . . . ?
C21 N5 C18 C19 -2.4(8) . . . . ?
Fe2 N5 C18 C19 -167.9(5) . . . . ?
C21 N5 C18 C17 -176.5(6) . . . . ?
Fe2 N5 C18 C17 18.1(10) . . . . ?
C16 C17 C18 N5 83.0(7) . . . . ?
C16 C17 C18 C19 -90.0(8) . . . . ?
N5 C18 C19 C20 1.3(8) . . . . ?
C17 C18 C19 C20 174.7(6) . . . . ?
N5 C18 C19 C41 -173.5(6) . . . . ?
C17 C18 C19 C41 -0.1(12) . . . . ?
C18 C19 C20 C21 0.3(8) . . . . ?
C41 C19 C20 C21 175.1(7) . . . . ?
C18 C19 C20 C43 -176.3(7) . . . . ?
C41 C19 C20 C43 -1.5(12) . . . . ?
C18 N5 C21 C22 -173.9(6) . . . . ?
Fe2 N5 C21 C22 -3.8(8) . . . . ?
C18 N5 C21 C20 2.6(7) . . . . ?
Fe2 N5 C21 C20 172.7(4) . . . . ?
C19 C20 C21 C22 173.7(8) . . . . ?
C43 C20 C21 C22 -9.6(13) . . . . ?
C19 C20 C21 N5 -1.9(8) . . . . ?
C43 C20 C21 N5 174.9(6) . . . . ?
C23 N6 C22 C21 177.8(6) . . . . ?
Fe2 N6 C22 C21 3.7(8) . . . . ?
N5 C21 C22 N6 0.1(10) . . . . ?
C20 C21 C22 N6 -175.3(7) . . . . ?
C22 N6 C23 C28 -164.0(6) . . . . ?
Fe2 N6 C23 C28 9.8(8) . . . . ?
C22 N6 C23 C24 19.9(11) . . . . ?
Fe2 N6 C23 C24 -166.3(6) . . . . ?
C28 C23 C24 C25 -1.1(11) . . . . ?
N6 C23 C24 C25 174.7(7) . . . . ?
C23 C24 C25 C26 0.9(13) . . . . ?
C24 C25 C26 C27 -0.7(15) . . . . ?
C25 C26 C27 C28 0.8(14) . . . . ?
C24 C23 C28 C27 1.2(11) . . . . ?
N6 C23 C28 C27 -175.1(6) . . . . ?
C24 C23 C28 N7 176.3(6) . . . . ?
N6 C23 C28 N7 0.0(9) . . . . ?
C26 C27 C28 C23 -1.0(11) . . . . ?
C26 C27 C28 N7 -175.8(7) . . . . ?
C29 N7 C28 C23 150.1(7) . . . . ?
Fe2 N7 C28 C23 -8.3(8) . . . . ?
C29 N7 C28 C27 -35.0(10) . . . . ?
Fe2 N7 C28 C27 166.6(5) . . . . ?
C28 N7 C29 C30 166.5(7) . . . . ?
Fe2 N7 C29 C30 -38.2(10) . . . . ?
N7 C29 C30 N8 -16.2(11) . . . . ?
N7 C29 C30 C31 164.2(8) . . . . ?
C33 N8 C30 C29 -180.0(7) . . . . ?
C33 N8 C30 C31 -0.3(8) . . . . ?
C29 C30 C31 C32 179.7(8) . . . . ?
N8 C30 C31 C32 0.1(9) . . . . ?
C29 C30 C31 C44 0.2(15) . . . . ?
N8 C30 C31 C44 -179.4(8) . . . . ?
C30 C31 C32 C33 0.1(10) . . . . ?
C44 C31 C32 C33 179.6(8) . . . . ?
C30 C31 C32 C45 178.7(7) . . . . ?
C44 C31 C32 C45 -1.8(14) . . . . ?
C30 N8 C33 C32 0.4(9) . . . . ?
C30 N8 C33 C34 172.7(6) . . . . ?
C31 C32 C33 N8 -0.3(9) . . . . ?
C45 C32 C33 N8 -178.9(7) . . . . ?
C31 C32 C33 C34 -171.3(8) . . . . ?
C45 C32 C33 C34 10.1(14) . . . . ?
N8 C33 C34 C1 -52.6(9) . . . . ?
C32 C33 C34 C1 117.5(9) . . . . ?
N1 C1 C34 C33 79.2(7) . . . . ?
C2 C1 C34 C33 -89.5(8) . . . . ?
C3 C2 C35 C36 69.3(9) . . . . ?
C1 C2 C35 C36 -111.0(8) . . . . ?
C16 C15 C39 C40 77.0(9) . . . . ?
C14 C15 C39 C40 -96.6(8) . . . . ?
C18 C19 C41 C42 88.1(10) . . . . ?
C20 C19 C41 C42 -85.8(9) . . . . ?
C33 C32 C45 C46A 70(3) . . . . ?
C31 C32 C45 C46A -109(2) . . . . ?
C33 C32 C45 C46 -111.5(15) . . . . ?
C31 C32 C45 C46 70.1(18) . . . . ?
C32 C45 C46 C46A -179(3) . . . . ?
C32 C45 C46A C46 179(3) . . . . ?
